data_4333894
loop_
_publ_author_name
'Sonia G. Thangavelu'
'Michael B. Andrews'
'Simon J.A. Pope'
'Christopher L. Cahill'

_publ_contact_author_address
;The George Washington University
Department of Chemistry
725 21st Street, NW
Washington, DC, 20052
;
_publ_contact_author_email cahill@gwu.edu
_publ_contact_author_fax 202-994-5873
_publ_contact_author_name 'Christopher L. Cahill'
_publ_contact_author_phone 202-994-6959
_publ_section_title
;
 Synthesis, Structures, and Luminescent Properties of Uranyl Terpyridine
 Aromatic Carboxylate Coordination Polymers
;
_journal_name_full 'Inorganic Chemistry'
_journal_page_first 2060
_journal_page_last 2069
_journal_paper_doi 10.1021/ic3024698
_journal_volume 52
_journal_year 2013
_chemical_formula_moiety 'C27 H17 N3 O6 U'
_chemical_formula_sum 'C27 H17 N3 O6 U'
_chemical_formula_weight 717.47
_space_group_IT_number 2
_symmetry_cell_setting triclinic
_symmetry_Int_Tables_number 2
_symmetry_space_group_name_Hall '-P 1'
_symmetry_space_group_name_H-M 'P -1'
_atom_sites_solution_hydrogens geom
_atom_sites_solution_primary direct
_atom_sites_solution_secondary difmap
_audit_creation_method SHELXL-97
_cell_angle_alpha 78.4550(10)
_cell_angle_beta 81.2450(10)
_cell_angle_gamma 67.1190(10)
_cell_formula_units_Z 2
_cell_length_a 8.9758(7)
_cell_length_b 11.3079(8)
_cell_length_c 12.2348(9)
_cell_measurement_reflns_used 6013
_cell_measurement_temperature 100(2)
_cell_measurement_theta_max 30.08
_cell_measurement_theta_min 1.70
_cell_volume 1117.13(14)
_computing_cell_refinement 'SAINT, Bruker-AXS'
_computing_data_collection 'APEX, Bruker-AXS'
_computing_data_reduction 'SHELXS-97 (Sheldrick, 1997)'
_computing_molecular_graphics 'SHELXL-97 (Sheldrick, 1997)'
_computing_publication_material 'WINGX (Farrugia, 1998)'
_computing_structure_refinement 'SHELXL-97 (Sheldrick, 1997)'
_computing_structure_solution 'SHELXS-97 (Sheldrick, 1990)'
_diffrn_ambient_temperature 100(2)
_diffrn_measured_fraction_theta_full 0.991
_diffrn_measured_fraction_theta_max 0.917
_diffrn_measurement_device_type 'Bruker APEX CCD'
_diffrn_measurement_method 'omega and phi scans'
_diffrn_radiation_monochromator graphite
_diffrn_radiation_type MoK\a
_diffrn_radiation_wavelength 0.71073
_diffrn_reflns_av_R_equivalents 0.0302
_diffrn_reflns_av_sigmaI/netI 0.0335
_diffrn_reflns_limit_h_max 12
_diffrn_reflns_limit_h_min -12
_diffrn_reflns_limit_k_max 15
_diffrn_reflns_limit_k_min -15
_diffrn_reflns_limit_l_max 17
_diffrn_reflns_limit_l_min -16
_diffrn_reflns_number 21319
_diffrn_reflns_theta_full 25.00
_diffrn_reflns_theta_max 30.08
_diffrn_reflns_theta_min 1.70
_diffrn_source 'fine-focus sealed tube'
_diffrn_source_type 'Bruker APEX CCD'
_exptl_absorpt_coefficient_mu 7.318
_exptl_absorpt_correction_T_max 0.5921
_exptl_absorpt_correction_T_min 0.4065
_exptl_absorpt_correction_type multi-scan
_exptl_absorpt_process_details 'SADABS, G. Sheldrick (1999)'
_exptl_crystal_colour yellow
_exptl_crystal_density_diffrn 2.133
_exptl_crystal_description prism
_exptl_crystal_F_000 680
_exptl_crystal_size_max 0.15
_exptl_crystal_size_mid 0.12
_exptl_crystal_size_min 0.08
_refine_diff_density_max 9.374
_refine_diff_density_min -1.170
_refine_diff_density_rms 0.193
_refine_ls_extinction_method none
_refine_ls_goodness_of_fit_ref 0.988
_refine_ls_hydrogen_treatment constr
_refine_ls_matrix_type full
_refine_ls_number_parameters 334
_refine_ls_number_reflns 6015
_refine_ls_number_restraints 0
_refine_ls_restrained_S_all 0.988
_refine_ls_R_factor_all 0.0405
_refine_ls_R_factor_gt 0.0351
_refine_ls_shift/su_max 0.001
_refine_ls_shift/su_mean 0.000
_refine_ls_structure_factor_coef Fsqd
_refine_ls_weighting_details 'calc w=1/[\s^2^(Fo^2^)+(0.0470P)^2^+7.6933P] where P=(Fo^2^+2Fc^2^)/3'
_refine_ls_weighting_scheme calc
_refine_ls_wR_factor_gt 0.0830
_refine_ls_wR_factor_ref 0.0859
_reflns_number_gt 5425
_reflns_number_total 6015
_reflns_threshold_expression >2sigma(I)
_cod_data_source_file ic3024698_si_002_6.cif
_cod_data_source_block compound5
_cod_database_code 4333894

loop_
_symmetry_equiv_pos_as_xyz
'x, y, z'
'-x, -y, -z'

loop_
_atom_site_label
_atom_site_type_symbol
_atom_site_fract_x
_atom_site_fract_y
_atom_site_fract_z
_atom_site_U_iso_or_equiv
_atom_site_adp_type
_atom_site_occupancy
_atom_site_symmetry_multiplicity
_atom_site_calc_flag
_atom_site_refinement_flags
U1 U 0.33475(2) 0.188342(17) 0.662850(14) 0.01291(6) Uani 1 1 d .
O1 O 0.1758(4) 0.2607(4) 0.7618(3) 0.0189(7) Uani 1 1 d .
O2 O 0.5012(4) 0.1228(4) 0.5658(3) 0.0171(7) Uani 1 1 d .
O3 O 0.2310(4) 0.0271(3) 0.6860(3) 0.0180(7) Uani 1 1 d .
O5 O 0.1826(4) 0.2604(3) 0.5128(3) 0.0156(7) Uani 1 1 d .
N1 N 0.5202(5) 0.0091(4) 0.8032(3) 0.0155(8) Uani 1 1 d .
O6 O 0.2951(5) 0.3218(4) 0.3462(3) 0.0224(8) Uani 1 1 d .
O4 O 0.1359(5) -0.0055(4) 0.8654(3) 0.0209(7) Uani 1 1 d .
N3 N 0.3254(5) 0.4235(4) 0.6042(3) 0.0135(7) Uani 1 1 d .
N2 N 0.5272(5) 0.2519(4) 0.7575(3) 0.0142(8) Uani 1 1 d .
C18 C 0.1321(6) 0.0808(5) 0.4003(4) 0.0131(8) Uani 1 1 d .
H18 H 0.1973 0.0358 0.4610 0.016 Uiso 1 1 calc R
C3 C 0.2982(6) 0.6818(5) 0.5483(4) 0.0182(10) Uani 1 1 d .
H3 H 0.2899 0.7697 0.5288 0.022 Uiso 1 1 calc R
C14 C 0.6036(7) -0.2084(5) 0.9038(5) 0.0234(11) Uani 1 1 d .
H14 H 0.5990 -0.2926 0.9154 0.028 Uiso 1 1 calc R
C10 C 0.6331(6) 0.1623(5) 0.8287(4) 0.0162(9) Uani 1 1 d .
C19 C 0.0464(6) 0.0204(5) 0.3587(4) 0.0139(9) Uani 1 1 d .
H19 H 0.0549 -0.0652 0.3918 0.017 Uiso 1 1 calc R
C6 C 0.5368(6) 0.3711(5) 0.7273(4) 0.0157(9) Uani 1 1 d .
C4 C 0.4066(6) 0.5962(5) 0.6229(4) 0.0174(9) Uani 1 1 d .
H4 H 0.4723 0.6254 0.6564 0.021 Uiso 1 1 calc R
C22 C -0.0596(6) 0.2106(5) 0.2191(4) 0.0130(8) Uani 1 1 d .
C24 C -0.1756(8) 0.4050(6) 0.0865(5) 0.0264(12) Uani 1 1 d .
H24 H -0.2420 0.4502 0.0265 0.032 Uiso 1 1 calc R
C5 C 0.4198(6) 0.4674(5) 0.6491(4) 0.0134(8) Uani 1 1 d .
C16 C 0.2094(6) 0.2673(5) 0.4043(4) 0.0147(9) Uani 1 1 d .
C12 C 0.7085(6) -0.0584(5) 0.9438(4) 0.0206(10) Uani 1 1 d .
H12 H 0.7762 -0.0386 0.9840 0.025 Uiso 1 1 calc R
C17 C 0.1219(5) 0.2042(4) 0.3536(4) 0.0112(8) Uani 1 1 d .
C20 C 0.0486(6) -0.0825(5) 0.7283(4) 0.0139(9) Uani 1 1 d .
C27 C 0.0262(6) 0.2728(5) 0.2610(4) 0.0127(8) Uani 1 1 d .
C23 C -0.1600(7) 0.2807(5) 0.1297(4) 0.0201(10) Uani 1 1 d .
H23 H -0.2165 0.2402 0.1000 0.024 Uiso 1 1 calc R
C13 C 0.6968(7) -0.1795(5) 0.9670(5) 0.0233(11) Uani 1 1 d .
H13 H 0.7524 -0.2424 1.0259 0.028 Uiso 1 1 calc R
C9 C 0.7545(6) 0.1874(6) 0.8678(4) 0.0207(10) Uani 1 1 d .
H9 H 0.8278 0.1230 0.9173 0.025 Uiso 1 1 calc R
C15 C 0.5173(6) -0.1115(5) 0.8233(4) 0.0192(10) Uani 1 1 d .
H15 H 0.4528 -0.1309 0.7801 0.023 Uiso 1 1 calc R
C1 C 0.2187(6) 0.5079(5) 0.5331(4) 0.0159(9) Uani 1 1 d .
H1 H 0.1515 0.4777 0.5024 0.019 Uiso 1 1 calc R
C8 C 0.7659(7) 0.3082(6) 0.8331(5) 0.0222(11) Uani 1 1 d .
H8 H 0.8497 0.3264 0.8567 0.027 Uiso 1 1 calc R
C11 C 0.6195(6) 0.0338(5) 0.8606(4) 0.0154(9) Uani 1 1 d .
C21 C 0.1434(6) -0.0159(5) 0.7664(4) 0.0158(9) Uani 1 1 d .
C26 C 0.0057(6) 0.4025(5) 0.2148(4) 0.0181(9) Uani 1 1 d .
H26 H 0.0614 0.4449 0.2428 0.022 Uiso 1 1 calc R
C2 C 0.2012(6) 0.6376(5) 0.5021(4) 0.0168(9) Uani 1 1 d .
H2 H 0.1250 0.6943 0.4507 0.020 Uiso 1 1 calc R
C25 C -0.0938(8) 0.4678(5) 0.1301(5) 0.0257(12) Uani 1 1 d .
H25 H -0.1078 0.5555 0.1006 0.031 Uiso 1 1 calc R
C7 C 0.6550(6) 0.4022(5) 0.7639(4) 0.0193(10) Uani 1 1 d .
H7 H 0.6592 0.4863 0.7417 0.023 Uiso 1 1 calc R

loop_
_atom_site_aniso_label
_atom_site_aniso_U_11
_atom_site_aniso_U_22
_atom_site_aniso_U_33
_atom_site_aniso_U_23
_atom_site_aniso_U_13
_atom_site_aniso_U_12
U1 0.01295(9) 0.01463(9) 0.01509(9) -0.00170(6) -0.00311(6) -0.00889(7)
O1 0.0168(17) 0.0208(18) 0.0227(18) -0.0056(14) 0.0003(14) -0.0106(15)
O2 0.0139(16) 0.0216(18) 0.0159(16) -0.0063(14) 0.0032(13) -0.0067(14)
O3 0.0200(17) 0.0163(17) 0.0235(18) -0.0020(14) -0.0031(14) -0.0130(15)
O5 0.0142(16) 0.0199(18) 0.0165(16) -0.0021(13) -0.0056(13) -0.0090(14)
N1 0.0130(18) 0.017(2) 0.0166(19) -0.0023(15) -0.0007(15) -0.0063(16)
O6 0.0253(19) 0.029(2) 0.0238(19) -0.0070(16) 0.0017(15) -0.0210(17)
O4 0.0231(18) 0.027(2) 0.0194(17) -0.0066(15) -0.0031(14) -0.0142(16)
N3 0.0125(18) 0.0145(19) 0.0161(18) -0.0012(15) -0.0011(14) -0.0084(15)
N2 0.0126(18) 0.017(2) 0.0156(19) -0.0029(15) -0.0016(14) -0.0077(16)
C18 0.013(2) 0.012(2) 0.016(2) -0.0015(17) -0.0037(16) -0.0058(17)
C3 0.015(2) 0.015(2) 0.027(3) -0.0052(19) 0.0049(19) -0.0086(19)
C14 0.024(3) 0.017(2) 0.025(3) 0.000(2) 0.001(2) -0.007(2)
C10 0.015(2) 0.021(2) 0.014(2) -0.0059(18) 0.0007(17) -0.0072(19)
C19 0.017(2) 0.013(2) 0.015(2) -0.0006(17) -0.0022(17) -0.0097(18)
C6 0.016(2) 0.019(2) 0.015(2) -0.0025(18) -0.0007(17) -0.0099(19)
C4 0.017(2) 0.019(2) 0.022(2) -0.0057(19) 0.0009(18) -0.013(2)
C22 0.014(2) 0.016(2) 0.0102(19) 0.0003(16) -0.0026(16) -0.0075(18)
C24 0.035(3) 0.024(3) 0.019(2) 0.004(2) -0.011(2) -0.010(2)
C5 0.013(2) 0.017(2) 0.015(2) -0.0021(17) -0.0009(16) -0.0105(18)
C16 0.012(2) 0.015(2) 0.021(2) -0.0036(18) -0.0040(17) -0.0078(18)
C12 0.018(2) 0.022(3) 0.018(2) -0.0031(19) -0.0027(18) -0.004(2)
C17 0.0101(19) 0.014(2) 0.014(2) -0.0041(16) -0.0009(15) -0.0073(17)
C20 0.016(2) 0.017(2) 0.014(2) -0.0046(17) 0.0002(16) -0.0114(18)
C27 0.015(2) 0.014(2) 0.012(2) -0.0021(16) -0.0015(16) -0.0072(17)
C23 0.024(3) 0.021(2) 0.017(2) -0.0027(19) -0.0074(19) -0.008(2)
C13 0.022(3) 0.020(3) 0.021(2) 0.000(2) -0.005(2) 0.000(2)
C9 0.017(2) 0.026(3) 0.020(2) -0.005(2) -0.0045(19) -0.008(2)
C15 0.017(2) 0.018(2) 0.023(2) -0.0024(19) -0.0003(18) -0.007(2)
C1 0.014(2) 0.016(2) 0.019(2) -0.0044(18) -0.0008(17) -0.0077(18)
C8 0.020(2) 0.032(3) 0.023(2) -0.005(2) -0.0044(19) -0.016(2)
C11 0.015(2) 0.017(2) 0.015(2) -0.0038(17) -0.0005(17) -0.0061(18)
C21 0.017(2) 0.016(2) 0.019(2) -0.0016(18) -0.0048(17) -0.0093(19)
C26 0.025(2) 0.016(2) 0.016(2) -0.0025(18) -0.0018(19) -0.010(2)
C2 0.013(2) 0.017(2) 0.019(2) -0.0017(18) -0.0003(17) -0.0059(18)
C25 0.042(3) 0.013(2) 0.022(3) 0.0001(19) -0.005(2) -0.010(2)
C7 0.020(2) 0.024(3) 0.021(2) -0.002(2) -0.0038(19) -0.016(2)

loop_
_atom_type_symbol
_atom_type_description
_atom_type_scat_dispersion_real
_atom_type_scat_dispersion_imag
_atom_type_scat_source
C C 0.0033 0.0016 'International Tables Vol C Tables 4.2.6.8 and 6.1.1.4'
H H 0.0000 0.0000 'International Tables Vol C Tables 4.2.6.8 and 6.1.1.4'
N N 0.0061 0.0033 'International Tables Vol C Tables 4.2.6.8 and 6.1.1.4'
O O 0.0106 0.0060 'International Tables Vol C Tables 4.2.6.8 and 6.1.1.4'
U U -9.6767 9.6646 'International Tables Vol C Tables 4.2.6.8 and 6.1.1.4'

loop_
_geom_angle_atom_site_label_1
_geom_angle_atom_site_label_2
_geom_angle_atom_site_label_3
_geom_angle
_geom_angle_site_symmetry_1
_geom_angle_site_symmetry_3
O1 U1 O2 175.87(15) . .
O1 U1 O5 96.40(15) . .
O2 U1 O5 85.58(15) . .
O1 U1 O3 86.27(15) . .
O2 U1 O3 97.65(15) . .
O5 U1 O3 80.60(13) . .
O1 U1 N1 97.25(15) . .
O2 U1 N1 82.36(15) . .
O5 U1 N1 153.41(13) . .
O3 U1 N1 77.65(13) . .
O1 U1 N3 82.55(15) . .
O2 U1 N3 94.36(15) . .
O5 U1 N3 77.87(12) . .
O3 U1 N3 154.40(13) . .
N1 U1 N3 126.52(13) . .
O1 U1 N2 88.67(14) . .
O2 U1 N2 87.49(15) . .
O5 U1 N2 139.92(13) . .
O3 U1 N2 139.47(13) . .
N1 U1 N2 63.17(13) . .
N3 U1 N2 63.37(13) . .
C21 O3 U1 133.7(3) . .
C16 O5 U1 136.9(3) . .
C15 N1 C11 118.0(4) . .
C15 N1 U1 120.6(3) . .
C11 N1 U1 121.4(3) . .
C1 N3 C5 118.2(4) . .
C1 N3 U1 120.1(3) . .
C5 N3 U1 121.6(3) . .
C10 N2 C6 118.4(4) . .
C10 N2 U1 120.6(3) . .
C6 N2 U1 120.6(3) . .
C17 C18 C19 120.3(4) . .
C17 C18 H18 119.9 . .
C19 C18 H18 119.9 . .
C4 C3 C2 119.0(5) . .
C4 C3 H3 120.5 . .
C2 C3 H3 120.5 . .
C15 C14 C13 118.2(5) . .
C15 C14 H14 120.9 . .
C13 C14 H14 120.9 . .
N2 C10 C9 122.1(5) . .
N2 C10 C11 117.3(4) . .
C9 C10 C11 120.6(5) . .
C20 C19 C18 121.3(4) 2_556 .
C20 C19 H19 119.3 2_556 .
C18 C19 H19 119.3 . .
N2 C6 C7 122.2(5) . .
N2 C6 C5 117.4(4) . .
C7 C6 C5 120.4(4) . .
C3 C4 C5 120.0(4) . .
C3 C4 H4 120.0 . .
C5 C4 H4 120.0 . .
C23 C22 C27 118.7(4) . .
C23 C22 C20 122.2(4) . 2_556
C27 C22 C20 119.1(4) . 2_556
C23 C24 C25 120.7(5) . .
C23 C24 H24 119.7 . .
C25 C24 H24 119.7 . .
N3 C5 C4 121.3(4) . .
N3 C5 C6 116.6(4) . .
C4 C5 C6 122.0(4) . .
O6 C16 O5 124.3(4) . .
O6 C16 C17 121.5(4) . .
O5 C16 C17 114.1(4) . .
C11 C12 C13 118.9(5) . .
C11 C12 H12 120.6 . .
C13 C12 H12 120.6 . .
C18 C17 C27 120.7(4) . .
C18 C17 C16 118.4(4) . .
C27 C17 C16 120.9(4) . .
C19 C20 C22 120.0(4) 2_556 2_556
C19 C20 C21 119.2(4) 2_556 .
C22 C20 C21 120.8(4) 2_556 .
C26 C27 C22 119.0(4) . .
C26 C27 C17 122.2(4) . .
C22 C27 C17 118.6(4) . .
C24 C23 C22 120.6(5) . .
C24 C23 H23 119.7 . .
C22 C23 H23 119.7 . .
C14 C13 C12 119.5(5) . .
C14 C13 H13 120.2 . .
C12 C13 H13 120.2 . .
C8 C9 C10 118.7(5) . .
C8 C9 H9 120.7 . .
C10 C9 H9 120.7 . .
N1 C15 C14 123.3(5) . .
N1 C15 H15 118.4 . .
C14 C15 H15 118.4 . .
N3 C1 C2 123.3(4) . .
N3 C1 H1 118.3 . .
C2 C1 H1 118.3 . .
C7 C8 C9 119.9(5) . .
C7 C8 H8 120.1 . .
C9 C8 H8 120.1 . .
N1 C11 C12 121.9(5) . .
N1 C11 C10 116.8(4) . .
C12 C11 C10 121.2(5) . .
O4 C21 O3 124.9(4) . .
O4 C21 C20 121.3(4) . .
O3 C21 C20 113.9(4) . .
C25 C26 C27 120.8(5) . .
C25 C26 H26 119.6 . .
C27 C26 H26 119.6 . .
C3 C2 C1 118.1(5) . .
C3 C2 H2 120.9 . .
C1 C2 H2 120.9 . .
C26 C25 C24 120.2(5) . .
C26 C25 H25 119.9 . .
C24 C25 H25 119.9 . .
C8 C7 C6 118.8(5) . .
C8 C7 H7 120.6 . .
C6 C7 H7 120.6 . .

loop_
_geom_bond_atom_site_label_1
_geom_bond_atom_site_label_2
_geom_bond_distance
_geom_bond_site_symmetry_2
U1 O1 1.770(4) .
U1 O2 1.773(3) .
U1 O5 2.280(3) .
U1 O3 2.303(3) .
U1 N1 2.584(4) .
U1 N3 2.584(4) .
U1 N2 2.598(4) .
O3 C21 1.302(6) .
O5 C16 1.305(6) .
N1 C15 1.345(7) .
N1 C11 1.353(6) .
O6 C16 1.226(6) .
O4 C21 1.229(6) .
N3 C1 1.340(6) .
N3 C5 1.358(6) .
N2 C10 1.356(6) .
N2 C6 1.356(6) .
C18 C17 1.371(6) .
C18 C19 1.408(6) .
C18 H18 0.9500 .
C3 C4 1.379(7) .
C3 C2 1.389(7) .
C3 H3 0.9500 .
C14 C15 1.382(8) .
C14 C13 1.384(8) .
C14 H14 0.9500 .
C10 C9 1.398(7) .
C10 C11 1.475(7) .
C19 C20 1.366(7) 2_556
C19 H19 0.9500 .
C6 C7 1.396(6) .
C6 C5 1.485(7) .
C4 C5 1.389(7) .
C4 H4 0.9500 .
C22 C23 1.426(7) .
C22 C27 1.428(6) .
C22 C20 1.433(7) 2_556
C24 C23 1.359(8) .
C24 C25 1.415(8) .
C24 H24 0.9500 .
C16 C17 1.507(6) .
C12 C11 1.392(7) .
C12 C13 1.383(8) .
C12 H12 0.9500 .
C17 C27 1.431(6) .
C20 C19 1.366(7) 2_556
C20 C22 1.433(7) 2_556
C20 C21 1.506(6) .
C27 C26 1.411(7) .
C23 H23 0.9500 .
C13 H13 0.9500 .
C9 C8 1.385(8) .
C9 H9 0.9500 .
C15 H15 0.9500 .
C1 C2 1.391(7) .
C1 H1 0.9500 .
C8 C7 1.382(8) .
C8 H8 0.9500 .
C26 C25 1.371(8) .
C26 H26 0.9500 .
C2 H2 0.9500 .
C25 H25 0.9500 .
C7 H7 0.9500 .

loop_
_geom_torsion_atom_site_label_1
_geom_torsion_atom_site_label_2
_geom_torsion_atom_site_label_3
_geom_torsion_atom_site_label_4
_geom_torsion
_geom_torsion_site_symmetry_1
_geom_torsion_site_symmetry_4
O1 U1 O3 C21 -24.2(5) . .
O2 U1 O3 C21 154.4(4) . .
O5 U1 O3 C21 -121.4(5) . .
N1 U1 O3 C21 74.0(4) . .
N3 U1 O3 C21 -88.3(5) . .
N2 U1 O3 C21 59.3(5) . .
O1 U1 O5 C16 167.3(4) . .
O2 U1 O5 C16 -9.0(4) . .
O3 U1 O5 C16 -107.5(5) . .
N1 U1 O5 C16 -72.1(5) . .
N3 U1 O5 C16 86.4(4) . .
N2 U1 O5 C16 71.8(5) . .
O1 U1 N1 C15 96.4(4) . .
O2 U1 N1 C15 -87.7(4) . .
O5 U1 N1 C15 -23.9(5) . .
O3 U1 N1 C15 11.9(4) . .
N3 U1 N1 C15 -177.5(3) . .
N2 U1 N1 C15 -178.8(4) . .
O1 U1 N1 C11 -81.8(4) . .
O2 U1 N1 C11 94.0(4) . .
O5 U1 N1 C11 157.8(3) . .
O3 U1 N1 C11 -166.4(4) . .
N3 U1 N1 C11 4.2(4) . .
N2 U1 N1 C11 3.0(3) . .
O1 U1 N3 C1 -84.1(4) . .
O2 U1 N3 C1 98.6(4) . .
O5 U1 N3 C1 14.1(3) . .
O3 U1 N3 C1 -19.3(5) . .
N1 U1 N3 C1 -177.7(3) . .
N2 U1 N3 C1 -176.4(4) . .
O1 U1 N3 C5 91.7(4) . .
O2 U1 N3 C5 -85.5(4) . .
O5 U1 N3 C5 -170.1(4) . .
O3 U1 N3 C5 156.6(3) . .
N1 U1 N3 C5 -1.8(4) . .
N2 U1 N3 C5 -0.5(3) . .
O1 U1 N2 C10 101.5(4) . .
O2 U1 N2 C10 -80.0(4) . .
O5 U1 N2 C10 -160.1(3) . .
O3 U1 N2 C10 18.8(4) . .
N1 U1 N2 C10 2.7(3) . .
N3 U1 N2 C10 -176.2(4) . .
O1 U1 N2 C6 -85.9(4) . .
O2 U1 N2 C6 92.6(4) . .
O5 U1 N2 C6 12.4(5) . .
O3 U1 N2 C6 -168.6(3) . .
N1 U1 N2 C6 175.3(4) . .
N3 U1 N2 C6 -3.6(3) . .
C6 N2 C10 C9 -2.5(7) . .
U1 N2 C10 C9 170.2(4) . .
C6 N2 C10 C11 179.7(4) . .
U1 N2 C10 C11 -7.6(6) . .
C17 C18 C19 C20 -0.2(7) . 2_556
C10 N2 C6 C7 2.3(7) . .
U1 N2 C6 C7 -170.4(4) . .
C10 N2 C6 C5 179.8(4) . .
U1 N2 C6 C5 7.1(6) . .
C2 C3 C4 C5 1.2(7) . .
C1 N3 C5 C4 0.3(7) . .
U1 N3 C5 C4 -175.7(3) . .
C1 N3 C5 C6 -179.9(4) . .
U1 N3 C5 C6 4.2(5) . .
C3 C4 C5 N3 -1.3(7) . .
C3 C4 C5 C6 178.9(4) . .
N2 C6 C5 N3 -7.3(6) . .
C7 C6 C5 N3 170.2(4) . .
N2 C6 C5 C4 172.5(5) . .
C7 C6 C5 C4 -10.0(7) . .
U1 O5 C16 O6 -55.9(7) . .
U1 O5 C16 C17 125.5(4) . .
C19 C18 C17 C27 -0.9(7) . .
C19 C18 C17 C16 177.2(4) . .
O6 C16 C17 C18 132.2(5) . .
O5 C16 C17 C18 -49.1(6) . .
O6 C16 C17 C27 -49.7(7) . .
O5 C16 C17 C27 129.0(5) . .
C23 C22 C27 C26 1.7(7) . .
C20 C22 C27 C26 -175.2(4) 2_556 .
C23 C22 C27 C17 177.6(4) . .
C20 C22 C27 C17 0.7(7) 2_556 .
C18 C17 C27 C26 176.4(5) . .
C16 C17 C27 C26 -1.6(7) . .
C18 C17 C27 C22 0.6(7) . .
C16 C17 C27 C22 -177.4(4) . .
C25 C24 C23 C22 -0.6(9) . .
C27 C22 C23 C24 -1.0(8) . .
C20 C22 C23 C24 175.8(5) 2_556 .
C15 C14 C13 C12 -3.7(8) . .
C11 C12 C13 C14 3.1(8) . .
N2 C10 C9 C8 0.4(8) . .
C11 C10 C9 C8 178.1(5) . .
C11 N1 C15 C14 3.7(8) . .
U1 N1 C15 C14 -174.6(4) . .
C13 C14 C15 N1 0.3(8) . .
C5 N3 C1 C2 0.8(7) . .
U1 N3 C1 C2 176.8(4) . .
C10 C9 C8 C7 2.0(8) . .
C15 N1 C11 C12 -4.4(7) . .
U1 N1 C11 C12 173.9(4) . .
C15 N1 C11 C10 173.9(4) . .
U1 N1 C11 C10 -7.8(6) . .
C13 C12 C11 N1 1.1(8) . .
C13 C12 C11 C10 -177.1(5) . .
N2 C10 C11 N1 10.0(7) . .
C9 C10 C11 N1 -167.8(4) . .
N2 C10 C11 C12 -171.7(4) . .
C9 C10 C11 C12 10.5(7) . .
U1 O3 C21 O4 -24.1(8) . .
U1 O3 C21 C20 156.1(3) . .
C19 C20 C21 O4 128.7(5) 2_556 .
C22 C20 C21 O4 -52.5(7) 2_556 .
C19 C20 C21 O3 -51.6(6) 2_556 .
C22 C20 C21 O3 127.3(5) 2_556 .
C22 C27 C26 C25 -0.7(8) . .
C17 C27 C26 C25 -176.5(5) . .
C4 C3 C2 C1 -0.2(7) . .
N3 C1 C2 C3 -0.8(7) . .
C27 C26 C25 C24 -1.0(9) . .
C23 C24 C25 C26 1.6(9) . .
C9 C8 C7 C6 -2.2(8) . .
N2 C6 C7 C8 0.0(8) . .
C5 C6 C7 C8 -177.4(5) . .
